data_9008134
loop_
_publ_author_name
'Prewitt, C. T.'

_publ_section_title
;
 Refinement of the structure of pectolite, Ca2NaHSi3O9
;
_journal_name_full 'Zeitschrift fur Kristallographie'
_journal_page_first 298
_journal_page_last 316
_journal_volume 125
_journal_year 1967
_chemical_compound_source 'Erie railroad cut, Bergen Hill, New Jersey, USA'
_chemical_formula_sum 'Ca2 H Na O9 Si3'
_chemical_name_mineral Pectolite
_space_group_IT_number 2
_symmetry_space_group_name_Hall '-P 1'
_symmetry_space_group_name_H-M 'P -1'
_cell_angle_alpha 90.52
_cell_angle_beta 95.18
_cell_angle_gamma 102.47
_cell_length_a 7.988
_cell_length_b 7.04
_cell_length_c 7.025
_cell_formula_units_Z 2
_cell_volume 383.994
_database_code_amcsd 0010648
_exptl_crystal_density_diffrn 2.875
_cod_original_formula_sum 'Ca2 Na H Si3 O9'
_cod_database_code 9008134

loop_
_space_group_symop_operation_xyz
x,y,z
-x,-y,-z

loop_
_atom_site_aniso_label
_atom_site_aniso_U_11
_atom_site_aniso_U_22
_atom_site_aniso_U_33
_atom_site_aniso_U_12
_atom_site_aniso_U_13
_atom_site_aniso_U_23
Ca1 0.00550 0.00311 0.00644 -0.00027 0.00110 -0.00024
Ca2 0.00489 0.00335 0.00644 0.00000 0.00110 -0.00024
Na 0.00672 0.01818 0.01809 -0.00108 0.00385 0.00000
Si1 0.00305 0.00096 0.00347 -0.00054 -0.00055 -0.00024
Si2 0.00305 0.00144 0.00347 -0.00027 -0.00028 -0.00073
Si3 0.00092 0.00263 0.00322 -0.00081 0.00000 0.00000
O1 0.00336 0.00311 0.00669 0.00000 0.00165 0.00073
O2 0.00397 0.00598 0.00099 -0.00054 -0.00055 -0.00024
O3 0.00702 0.00335 0.00273 0.00243 -0.00055 -0.00097
O4 0.00916 0.00383 0.00297 -0.00054 0.00110 -0.00049
O5 0.00458 0.00431 0.00322 -0.00054 -0.00028 0.00073
O6 0.00336 0.00478 0.00520 -0.00054 -0.00165 -0.00195
O7 0.00214 0.00287 0.00743 -0.00189 0.00000 0.00170
O8 0.00092 0.00383 0.00917 -0.00135 0.00028 -0.00365
O9 0.00397 0.00144 0.00595 -0.00054 -0.00083 -0.00049

loop_
_atom_site_label
_atom_site_fract_x
_atom_site_fract_y
_atom_site_fract_z
_atom_site_U_iso_or_equiv
Ca1 0.85480 0.59360 0.14490 ?
Ca2 0.84670 0.08390 0.14050 ?
Na 0.55240 0.25960 0.34330 ?
H 0.16200 0.62500 0.53000 0.03166
Si1 0.21850 0.40150 0.33740 ?
Si2 0.21500 0.95440 0.34400 ?
Si3 0.45050 0.73530 0.14470 ?
O1 0.65260 0.78710 0.12800 ?
O2 0.33000 0.70430 -0.05350 ?
O3 0.18640 0.49600 0.53950 ?
O4 0.17830 0.84650 0.54110 ?
O5 0.06330 0.38600 0.17330 ?
O6 0.06000 0.89610 0.17680 ?
O7 0.39920 0.53490 0.27200 ?
O8 0.39550 0.90920 0.27460 ?
O9 0.26280 0.19080 0.38510 ?

loop_
_cod_related_entry_id
_cod_related_entry_database
_cod_related_entry_code
1 AMCSD 0010648
